data_4113108
loop_
_publ_author_name
'Matthew D. LoCoco'
'Richard F. Jordan'

_publ_section_title
;
 Enantioselective Synthesis of ansa-Zirconocenes
;
_journal_name_full 'Journal of the American Chemical Society'
_journal_page_first 13918
_journal_page_last 13919
_journal_paper_doi 10.1021/ja045245g
_journal_volume 126
_journal_year 2004
_chemical_absolute_configuration ad
_chemical_formula_moiety 'C20 H16 Cl2 Zr'
_chemical_formula_sum 'C20 H16 Cl2 Zr'
_chemical_formula_weight 418.45
_chemical_name_common (S,S)-[CH2CH2(Indnyl)2]ZrCl2
_chemical_name_systematic
; 
 ? 
;
_space_group_IT_number 19
_symmetry_cell_setting orthorhombic
_symmetry_space_group_name_Hall 'P 2ac 2ab'
_symmetry_space_group_name_H-M 'P 21 21 21'
_atom_sites_solution_hydrogens geom
_atom_sites_solution_primary direct
_atom_sites_solution_secondary difmap
_audit_creation_method SHELXL-97
_cell_angle_alpha 90.00
_cell_angle_beta 90.00
_cell_angle_gamma 90.00
_cell_formula_units_Z 4
_cell_length_a 7.1767(12)
_cell_length_b 13.512(2)
_cell_length_c 16.907(3)
_cell_measurement_reflns_used 19,231
_cell_measurement_temperature 100(2)
_cell_measurement_theta_max 28.27
_cell_measurement_theta_min 1.93
_cell_volume 1639.5(5)
_computing_cell_refinement 'SAINT (Bruker AXS)'
_computing_data_collection 'SMART 5.624 (Bruker AXS)'
_computing_data_reduction 'SAINT (Bruker AXS)'
_computing_molecular_graphics 'shelxtl 5.1 (Bruker AXS)'
_computing_publication_material 'shelxtl 5.1 (Bruker AXS)'
_computing_structure_refinement 'SHELXL-97 (Sheldrick, 1997)'
_computing_structure_solution 'SHELXS-97 (Sheldrick, 1990)'
_diffrn_ambient_temperature 100(2)
_diffrn_detector_area_resol_mean 8.33
_diffrn_measured_fraction_theta_full 0.984
_diffrn_measured_fraction_theta_max 0.984
_diffrn_measurement_device_type 'Bruker SMART APEX'
_diffrn_measurement_method '\W scans'
_diffrn_radiation_monochromator graphite
_diffrn_radiation_source 'fine-focus sealed tube'
_diffrn_radiation_type MoK\a
_diffrn_radiation_wavelength 0.71073
_diffrn_reflns_av_R_equivalents 0.0285
_diffrn_reflns_av_sigmaI/netI 0.0284
_diffrn_reflns_limit_h_max 9
_diffrn_reflns_limit_h_min -9
_diffrn_reflns_limit_k_max 17
_diffrn_reflns_limit_k_min -17
_diffrn_reflns_limit_l_max 22
_diffrn_reflns_limit_l_min -22
_diffrn_reflns_number 19231
_diffrn_reflns_theta_full 28.27
_diffrn_reflns_theta_max 28.27
_diffrn_reflns_theta_min 1.93
_diffrn_standards_decay_% 0
_diffrn_standards_number 0
_exptl_absorpt_coefficient_mu 0.992
_exptl_absorpt_correction_T_max 0.910
_exptl_absorpt_correction_T_min 0.7998
_exptl_absorpt_correction_type empirical
_exptl_absorpt_process_details
;
SADABS, SHELXTL (version 5.1) program library 
(G. Sheldrick, Bruker Analytical X-ray Systems, Madison, WI)
;
_exptl_crystal_colour Yellow
_exptl_crystal_density_diffrn 1.695
_exptl_crystal_description Fragment
_exptl_crystal_F_000 840
_exptl_crystal_size_max 0.2
_exptl_crystal_size_mid 0.1
_exptl_crystal_size_min 0.1
_refine_diff_density_max 0.351
_refine_diff_density_min -0.260
_refine_diff_density_rms 0.070
_refine_ls_abs_structure_details 'Flack H D (1983), Acta Cryst. A39, 876-881'
_refine_ls_abs_structure_Flack 0.00(3)
_refine_ls_extinction_method none
_refine_ls_goodness_of_fit_ref 1.143
_refine_ls_hydrogen_treatment mixed
_refine_ls_matrix_type full
_refine_ls_number_parameters 208
_refine_ls_number_reflns 3927
_refine_ls_number_restraints 0
_refine_ls_restrained_S_all 1.143
_refine_ls_R_factor_all 0.0248
_refine_ls_R_factor_gt 0.0235
_refine_ls_shift/su_max 0.001
_refine_ls_shift/su_mean 0.000
_refine_ls_structure_factor_coef Fsqd
_refine_ls_weighting_details 'calc w=1/[\s^2^(Fo^2^)+(0.0242P)^2^+0.0809P] where P=(Fo^2^+2Fc^2^)/3'
_refine_ls_weighting_scheme calc
_refine_ls_wR_factor_gt 0.0520
_refine_ls_wR_factor_ref 0.0524
_reflns_number_gt 3814
_reflns_number_total 3927
_reflns_threshold_expression >2sigma(I)
_cod_data_source_file ja045245gsi20040927_041504.cif
_cod_data_source_block matt12s
_cod_database_code 4113108

loop_
_symmetry_equiv_pos_as_xyz
'x, y, z'
'-x+1/2, -y, z+1/2'
'-x, y+1/2, -z+1/2'
'x+1/2, -y+1/2, -z'

loop_
_atom_site_label
_atom_site_type_symbol
_atom_site_fract_x
_atom_site_fract_y
_atom_site_fract_z
_atom_site_U_iso_or_equiv
_atom_site_adp_type
_atom_site_occupancy
_atom_site_symmetry_multiplicity
_atom_site_calc_flag
_atom_site_refinement_flags
C1 C 0.6546(3) 0.28191(17) 0.32955(14) 0.0175(5) Uani 1 1 d .
H1 H 0.5200 0.2741 0.3156 0.021 Uiso 1 1 calc R
C2 C 0.7795(3) 0.20293(18) 0.34246(13) 0.0167(5) Uani 1 1 d .
H2 H 0.7481 0.1310 0.3380 0.020 Uiso 1 1 calc R
C3 C 0.9440(3) 0.24190(18) 0.37692(13) 0.0156(5) Uani 1 1 d .
C4 C 1.1091(3) 0.19689(19) 0.40691(12) 0.0186(5) Uani 1 1 d .
H4 H 1.1260 0.1273 0.4038 0.022 Uiso 1 1 calc R
C5 C 1.2419(4) 0.25546(19) 0.44008(14) 0.0206(5) Uani 1 1 d .
H5 H 1.3514 0.2260 0.4611 0.025 Uiso 1 1 calc R
C6 C 1.2203(4) 0.3600(2) 0.44389(15) 0.0229(6) Uani 1 1 d .
H6 H 1.3163 0.3985 0.4673 0.027 Uiso 1 1 calc R
C7 C 1.0666(4) 0.40655(18) 0.41518(14) 0.0190(5) Uani 1 1 d .
H7 H 1.0556 0.4766 0.4175 0.023 Uiso 1 1 calc R
C8 C 0.9216(4) 0.34728(17) 0.38139(13) 0.0158(5) Uani 1 1 d .
C9 C 0.7400(3) 0.37242(17) 0.35212(13) 0.0154(5) Uani 1 1 d .
C10 C 0.6541(4) 0.47344(17) 0.34539(15) 0.0197(5) Uani 1 1 d .
H10A H 0.7444 0.5241 0.3633 0.024 Uiso 1 1 calc R
H10B H 0.5428 0.4774 0.3798 0.024 Uiso 1 1 calc R
C11 C 0.5980(3) 0.49402(17) 0.25942(13) 0.0194(5) Uani 1 1 d .
H11A H 0.4899 0.4524 0.2446 0.023 Uiso 1 1 calc R
H11B H 0.5623 0.5644 0.2532 0.023 Uiso 1 1 calc R
C12 C 0.7610(3) 0.47061(16) 0.20698(13) 0.0153(5) Uani 1 1 d .
C13 C 0.9504(3) 0.48953(16) 0.22612(14) 0.0155(5) Uani 1 1 d .
H13 H 0.9935 0.5322 0.2709 0.019 Uiso 1 1 calc R
C14 C 1.0655(3) 0.45184(16) 0.16629(14) 0.0153(5) Uani 1 1 d .
H14 H 1.2033 0.4618 0.1626 0.018 Uiso 1 1 calc R
C15 C 0.9505(3) 0.41362(17) 0.10522(14) 0.0143(5) Uani 1 1 d .
C16 C 0.9895(4) 0.37007(17) 0.03074(15) 0.0186(5) Uani 1 1 d .
H16 H 1.1145 0.3597 0.0143 0.022 Uiso 1 1 calc R
C17 C 0.8457(4) 0.34354(17) -0.01647(15) 0.0199(5) Uani 1 1 d .
H17 H 0.8710 0.3136 -0.0662 0.024 Uiso 1 1 calc R
C18 C 0.6572(4) 0.35948(17) 0.00669(14) 0.0197(5) Uani 1 1 d .
H18 H 0.5598 0.3421 -0.0287 0.024 Uiso 1 1 calc R
C19 C 0.6135(4) 0.39910(16) 0.07852(14) 0.0183(5) Uani 1 1 d .
H19 H 0.4871 0.4079 0.0938 0.022 Uiso 1 1 calc R
C20 C 0.7602(3) 0.42691(16) 0.12992(13) 0.0145(5) Uani 1 1 d .
Cl1 Cl 0.76545(8) 0.18110(4) 0.15168(3) 0.01729(12) Uani 1 1 d .
Cl2 Cl 1.22373(8) 0.24608(4) 0.22269(3) 0.01846(12) Uani 1 1 d .
Zr1 Zr 0.90726(3) 0.308712(16) 0.233272(12) 0.01228(6) Uani 1 1 d .

loop_
_atom_site_aniso_label
_atom_site_aniso_U_11
_atom_site_aniso_U_22
_atom_site_aniso_U_33
_atom_site_aniso_U_23
_atom_site_aniso_U_13
_atom_site_aniso_U_12
C1 0.0159(12) 0.0212(13) 0.0156(12) -0.0018(9) 0.0045(9) -0.0034(9)
C2 0.0224(12) 0.0147(12) 0.0131(10) -0.0011(9) 0.0041(9) -0.0018(10)
C3 0.0187(13) 0.0157(11) 0.0124(11) -0.0002(9) 0.0028(9) -0.0010(9)
C4 0.0233(12) 0.0206(11) 0.0120(10) 0.0013(10) 0.0005(10) 0.0041(13)
C5 0.0197(13) 0.0279(14) 0.0142(11) 0.0034(10) -0.0021(10) 0.0030(12)
C6 0.0220(14) 0.0296(15) 0.0171(12) -0.0013(10) 0.0001(11) -0.0074(12)
C7 0.0246(14) 0.0186(12) 0.0138(11) -0.0026(9) 0.0011(10) -0.0041(11)
C8 0.0204(12) 0.0166(11) 0.0104(10) -0.0012(8) 0.0016(10) -0.0003(10)
C9 0.0153(12) 0.0173(12) 0.0136(11) -0.0033(9) 0.0024(9) -0.0018(10)
C10 0.0224(13) 0.0158(12) 0.0209(12) -0.0038(10) 0.0021(10) 0.0039(10)
C11 0.0186(11) 0.0159(10) 0.0238(12) -0.0018(9) -0.0029(12) 0.0042(10)
C12 0.0157(12) 0.0116(11) 0.0186(11) -0.0004(9) -0.0006(9) 0.0003(9)
C13 0.0192(12) 0.0092(10) 0.0180(12) -0.0007(9) -0.0040(10) -0.0012(8)
C14 0.0137(13) 0.0132(11) 0.0190(12) 0.0015(9) 0.0000(10) -0.0009(9)
C15 0.0181(13) 0.0088(11) 0.0159(11) 0.0036(8) 0.0001(9) 0.0008(9)
C16 0.0240(13) 0.0114(12) 0.0203(13) 0.0048(10) 0.0021(10) 0.0012(10)
C17 0.0366(15) 0.0100(11) 0.0130(12) 0.0010(9) -0.0005(10) 0.0040(10)
C18 0.0299(14) 0.0108(12) 0.0183(13) 0.0026(9) -0.0092(10) -0.0013(10)
C19 0.0196(13) 0.0131(11) 0.0224(12) 0.0037(9) -0.0047(11) 0.0018(10)
C20 0.0181(12) 0.0081(11) 0.0173(11) 0.0018(8) -0.0014(10) 0.0011(10)
Cl1 0.0222(3) 0.0137(3) 0.0160(2) -0.0014(2) -0.0031(2) -0.0019(2)
Cl2 0.0161(3) 0.0212(3) 0.0182(3) 0.0014(2) -0.0003(2) 0.0038(2)
Zr1 0.01361(10) 0.01105(9) 0.01217(10) -0.00103(9) -0.00031(9) 0.00041(9)

loop_
_atom_type_symbol
_atom_type_description
_atom_type_scat_dispersion_real
_atom_type_scat_dispersion_imag
_atom_type_scat_source
C C 0.0033 0.0016 'International Tables Vol C Tables 4.2.6.8 and 6.1.1.4'
H H 0.0000 0.0000 'International Tables Vol C Tables 4.2.6.8 and 6.1.1.4'
Cl Cl 0.1484 0.1585 'International Tables Vol C Tables 4.2.6.8 and 6.1.1.4'
Zr Zr -2.9673 0.5597 'International Tables Vol C Tables 4.2.6.8 and 6.1.1.4'

loop_
_geom_angle_atom_site_label_1
_geom_angle_atom_site_label_2
_geom_angle_atom_site_label_3
_geom_angle
C2 C1 C9 109.6(2)
C2 C1 Zr1 75.27(13)
C9 C1 Zr1 74.53(13)
C1 C2 C3 108.2(2)
C1 C2 Zr1 71.78(13)
C3 C2 Zr1 77.68(13)
C2 C3 C4 132.8(2)
C2 C3 C8 107.3(2)
C4 C3 C8 119.9(2)
C2 C3 Zr1 70.20(13)
C4 C3 Zr1 124.32(15)
C8 C3 Zr1 72.17(13)
C5 C4 C3 118.8(2)
C4 C5 C6 121.3(3)
C7 C6 C5 122.2(3)
C6 C7 C8 118.2(2)
C7 C8 C3 119.7(2)
C7 C8 C9 131.7(2)
C3 C8 C9 108.6(2)
C7 C8 Zr1 122.24(16)
C3 C8 Zr1 75.59(13)
C9 C8 Zr1 70.99(12)
C1 C9 C8 106.3(2)
C1 C9 C10 125.8(2)
C8 C9 C10 127.9(2)
C1 C9 Zr1 72.18(13)
C8 C9 Zr1 76.05(13)
C10 C9 Zr1 116.76(16)
C9 C10 C11 110.13(19)
C12 C11 C10 108.50(19)
C13 C12 C20 106.6(2)
C13 C12 C11 125.0(2)
C20 C12 C11 128.4(2)
C13 C12 Zr1 73.22(13)
C20 C12 Zr1 78.46(13)
C11 C12 Zr1 114.32(14)
C14 C13 C12 109.5(2)
C14 C13 Zr1 75.49(13)
C12 C13 Zr1 73.31(13)
C13 C14 C15 108.3(2)
C13 C14 Zr1 71.81(13)
C15 C14 Zr1 77.58(13)
C16 C15 C14 133.0(2)
C16 C15 C20 119.8(2)
C14 C15 C20 107.2(2)
C16 C15 Zr1 122.38(15)
C14 C15 Zr1 70.29(13)
C20 C15 Zr1 73.38(13)
C17 C16 C15 118.9(2)
C16 C17 C18 121.5(2)
C19 C18 C17 121.5(2)
C18 C19 C20 118.7(2)
C19 C20 C12 132.2(2)
C19 C20 C15 119.6(2)
C12 C20 C15 108.2(2)
C19 C20 Zr1 123.58(15)
C12 C20 Zr1 68.81(13)
C15 C20 Zr1 74.47(13)
Cl2 Zr1 Cl1 95.88(2)
Cl2 Zr1 C1 133.26(6)
Cl1 Zr1 C1 87.85(6)
Cl2 Zr1 C13 102.96(5)
Cl1 Zr1 C13 136.67(6)
C1 Zr1 C13 105.69(8)
Cl2 Zr1 C12 133.88(6)
Cl1 Zr1 C12 110.40(6)
C1 Zr1 C12 86.35(8)
C13 Zr1 C12 33.47(8)
Cl2 Zr1 C9 128.99(6)
Cl1 Zr1 C9 120.03(6)
C1 Zr1 C9 33.29(7)
C13 Zr1 C9 75.99(8)
C12 Zr1 C9 68.55(7)
Cl2 Zr1 C2 101.38(6)
Cl1 Zr1 C2 81.98(6)
C1 Zr1 C2 32.95(7)
C13 Zr1 C2 130.29(8)
C12 Zr1 C2 118.85(8)
C9 Zr1 C2 55.09(8)
Cl2 Zr1 C14 79.19(6)
Cl1 Zr1 C14 118.64(6)
C1 Zr1 C14 138.05(8)
C13 Zr1 C14 32.70(7)
C12 Zr1 C14 55.15(8)
C9 Zr1 C14 108.36(7)
C2 Zr1 C14 159.32(7)
Cl2 Zr1 C8 96.04(6)
Cl1 Zr1 C8 135.74(6)
C1 Zr1 C8 54.07(8)
C13 Zr1 C8 80.86(7)
C12 Zr1 C8 90.74(7)
C9 Zr1 C8 32.95(8)
C2 Zr1 C8 53.89(7)
C14 Zr1 C8 105.43(7)
Cl2 Zr1 C20 123.06(6)
Cl1 Zr1 C20 83.34(5)
C1 Zr1 C20 103.66(8)
C13 Zr1 C20 53.67(7)
C12 Zr1 C20 32.73(7)
C9 Zr1 C20 97.73(8)
C2 Zr1 C20 134.30(8)
C14 Zr1 C20 53.56(8)
C8 Zr1 C20 123.40(7)
Cl2 Zr1 C3 81.57(5)
Cl1 Zr1 C3 109.00(5)
C1 Zr1 C3 53.65(8)
C13 Zr1 C3 112.12(8)
C12 Zr1 C3 121.23(7)
C9 Zr1 C3 54.33(7)
C2 Zr1 C3 32.13(7)
C14 Zr1 C3 129.90(7)
C8 Zr1 C3 32.24(7)
C20 Zr1 C3 152.06(7)
Cl2 Zr1 C15 90.98(5)
Cl1 Zr1 C15 87.95(5)
C1 Zr1 C15 135.76(8)
C13 Zr1 C15 53.52(8)
C12 Zr1 C15 54.45(7)
C9 Zr1 C15 122.61(7)
C2 Zr1 C15 164.75(8)
C14 Zr1 C15 32.13(7)
C8 Zr1 C15 134.20(7)
C20 Zr1 C15 32.15(7)
C3 Zr1 C15 162.01(7)

loop_
_geom_bond_atom_site_label_1
_geom_bond_atom_site_label_2
_geom_bond_distance
C1 C2 1.411(3)
C1 C9 1.420(3)
C1 Zr1 2.463(2)
C2 C3 1.418(3)
C2 Zr1 2.508(2)
C3 C4 1.425(3)
C3 C8 1.435(3)
C3 Zr1 2.604(2)
C4 C5 1.360(4)
C5 C6 1.422(3)
C6 C7 1.359(4)
C7 C8 1.432(3)
C8 C9 1.435(4)
C8 Zr1 2.560(2)
C9 C10 1.502(3)
C9 Zr1 2.494(2)
C10 C11 1.534(3)
C11 C12 1.501(3)
C12 C13 1.420(3)
C12 C20 1.430(3)
C12 Zr1 2.467(2)
C13 C14 1.402(3)
C13 Zr1 2.466(2)
C14 C15 1.419(3)
C14 Zr1 2.512(2)
C15 C16 1.418(3)
C15 C20 1.440(3)
C15 Zr1 2.606(2)
C16 C17 1.353(3)
C17 C18 1.424(3)
C18 C19 1.364(3)
C19 C20 1.416(3)
C20 Zr1 2.592(2)
Cl1 Zr1 2.4314(6)
Cl2 Zr1 2.4303(7)

loop_
_geom_torsion_atom_site_label_1
_geom_torsion_atom_site_label_2
_geom_torsion_atom_site_label_3
_geom_torsion_atom_site_label_4
_geom_torsion
C9 C1 C2 C3 2.6(3)
Zr1 C1 C2 C3 69.85(16)
C9 C1 C2 Zr1 -67.27(17)
C1 C2 C3 C4 175.2(2)
Zr1 C2 C3 C4 -118.9(3)
C1 C2 C3 C8 -2.8(3)
Zr1 C2 C3 C8 63.07(16)
C1 C2 C3 Zr1 -65.89(15)
C2 C3 C4 C5 -177.2(2)
C8 C3 C4 C5 0.7(3)
Zr1 C3 C4 C5 88.6(2)
C3 C4 C5 C6 -1.2(4)
C4 C5 C6 C7 0.3(4)
C5 C6 C7 C8 1.1(4)
C6 C7 C8 C3 -1.6(3)
C6 C7 C8 C9 174.6(2)
C6 C7 C8 Zr1 -92.7(2)
C2 C3 C8 C7 179.0(2)
C4 C3 C8 C7 0.7(3)
Zr1 C3 C8 C7 -119.2(2)
C2 C3 C8 C9 2.0(3)
C4 C3 C8 C9 -176.3(2)
Zr1 C3 C8 C9 63.83(15)
C2 C3 C8 Zr1 -61.78(16)
C4 C3 C8 Zr1 119.9(2)
C2 C1 C9 C8 -1.3(3)
Zr1 C1 C9 C8 -69.03(16)
C2 C1 C9 C10 178.3(2)
Zr1 C1 C9 C10 110.6(2)
C2 C1 C9 Zr1 67.75(16)
C7 C8 C9 C1 -177.0(2)
C3 C8 C9 C1 -0.5(3)
Zr1 C8 C9 C1 66.35(15)
C7 C8 C9 C10 3.4(4)
C3 C8 C9 C10 179.9(2)
Zr1 C8 C9 C10 -113.2(2)
C7 C8 C9 Zr1 116.7(3)
C3 C8 C9 Zr1 -66.83(16)
C1 C9 C10 C11 -57.2(3)
C8 C9 C10 C11 122.4(3)
Zr1 C9 C10 C11 29.5(3)
C9 C10 C11 C12 -49.7(3)
C10 C11 C12 C13 -37.6(3)
C10 C11 C12 C20 142.9(2)
C10 C11 C12 Zr1 48.4(2)
C20 C12 C13 C14 -4.6(3)
C11 C12 C13 C14 175.7(2)
Zr1 C12 C13 C14 67.43(16)
C20 C12 C13 Zr1 -72.06(16)
C11 C12 C13 Zr1 108.3(2)
C12 C13 C14 C15 3.7(3)
Zr1 C13 C14 C15 69.68(16)
C12 C13 C14 Zr1 -66.01(16)
C13 C14 C15 C16 177.8(2)
Zr1 C14 C15 C16 -116.3(3)
C13 C14 C15 C20 -1.2(3)
Zr1 C14 C15 C20 64.61(16)
C13 C14 C15 Zr1 -65.82(16)
C14 C15 C16 C17 -177.7(2)
C20 C15 C16 C17 1.3(3)
Zr1 C15 C16 C17 89.7(2)
C15 C16 C17 C18 0.7(4)
C16 C17 C18 C19 -2.2(4)
C17 C18 C19 C20 1.5(3)
C18 C19 C20 C12 179.1(2)
C18 C19 C20 C15 0.5(3)
C18 C19 C20 Zr1 -90.0(2)
C13 C12 C20 C19 -174.9(2)
C11 C12 C20 C19 4.7(4)
Zr1 C12 C20 C19 116.7(3)
C13 C12 C20 C15 3.8(3)
C11 C12 C20 C15 -176.6(2)
Zr1 C12 C20 C15 -64.57(16)
C13 C12 C20 Zr1 68.38(15)
C11 C12 C20 Zr1 -112.0(2)
C16 C15 C20 C19 -1.9(3)
C14 C15 C20 C19 177.3(2)
Zr1 C15 C20 C19 -120.2(2)
C16 C15 C20 C12 179.2(2)
C14 C15 C20 C12 -1.6(3)
Zr1 C15 C20 C12 60.92(16)
C16 C15 C20 Zr1 118.2(2)
C14 C15 C20 Zr1 -62.57(16)
C2 C1 Zr1 Cl2 -17.53(17)
C9 C1 Zr1 Cl2 98.11(14)
C2 C1 Zr1 Cl1 78.53(13)
C9 C1 Zr1 Cl1 -165.83(13)
C2 C1 Zr1 C13 -143.27(13)
C9 C1 Zr1 C13 -27.63(15)
C2 C1 Zr1 C12 -170.87(14)
C9 C1 Zr1 C12 -55.23(14)
C2 C1 Zr1 C9 -115.6(2)
C9 C1 Zr1 C2 115.6(2)
C2 C1 Zr1 C14 -148.95(13)
C9 C1 Zr1 C14 -33.31(19)
C2 C1 Zr1 C8 -77.30(14)
C9 C1 Zr1 C8 38.34(13)
C2 C1 Zr1 C20 161.14(13)
C9 C1 Zr1 C20 -83.22(14)
C2 C1 Zr1 C3 -37.08(13)
C9 C1 Zr1 C3 78.56(15)
C2 C1 Zr1 C15 163.37(13)
C9 C1 Zr1 C15 -80.98(17)
C14 C13 Zr1 Cl2 44.38(13)
C12 C13 Zr1 Cl2 160.36(12)
C14 C13 Zr1 Cl1 -69.02(15)
C12 C13 Zr1 Cl1 46.96(17)
C14 C13 Zr1 C1 -172.96(13)
C12 C13 Zr1 C1 -56.98(15)
C14 C13 Zr1 C12 -116.0(2)
C14 C13 Zr1 C9 171.83(15)
C12 C13 Zr1 C9 -72.19(14)
C14 C13 Zr1 C2 161.79(13)
C12 C13 Zr1 C2 -82.23(16)
C12 C13 Zr1 C14 116.0(2)
C14 C13 Zr1 C8 138.53(14)
C12 C13 Zr1 C8 -105.49(14)
C14 C13 Zr1 C20 -77.34(15)
C12 C13 Zr1 C20 38.64(13)
C14 C13 Zr1 C3 130.43(13)
C12 C13 Zr1 C3 -113.59(14)
C14 C13 Zr1 C15 -37.09(13)
C12 C13 Zr1 C15 78.89(15)
C13 C12 Zr1 Cl2 -27.03(16)
C20 C12 Zr1 Cl2 84.47(15)
C11 C12 Zr1 Cl2 -148.39(13)
C13 C12 Zr1 Cl1 -147.65(12)
C20 C12 Zr1 Cl1 -36.15(15)
C11 C12 Zr1 Cl1 90.99(16)
C13 C12 Zr1 C1 126.01(14)
C20 C12 Zr1 C1 -122.49(15)
C11 C12 Zr1 C1 4.65(16)
C20 C12 Zr1 C13 111.5(2)
C11 C12 Zr1 C13 -121.4(2)
C13 C12 Zr1 C9 97.04(15)
C20 C12 Zr1 C9 -151.47(16)
C11 C12 Zr1 C9 -24.32(15)
C13 C12 Zr1 C2 120.36(14)
C20 C12 Zr1 C2 -128.15(14)
C11 C12 Zr1 C2 -1.00(19)
C13 C12 Zr1 C14 -36.28(14)
C20 C12 Zr1 C14 75.21(15)
C11 C12 Zr1 C14 -157.64(19)
C13 C12 Zr1 C8 72.09(14)
C20 C12 Zr1 C8 -176.41(15)
C11 C12 Zr1 C8 -49.27(17)
C13 C12 Zr1 C20 -111.5(2)
C11 C12 Zr1 C20 127.1(2)
C13 C12 Zr1 C3 83.17(15)
C20 C12 Zr1 C3 -165.33(13)
C11 C12 Zr1 C3 -38.19(19)
C13 C12 Zr1 C15 -75.87(15)
C20 C12 Zr1 C15 35.63(13)
C11 C12 Zr1 C15 162.8(2)
C1 C9 Zr1 Cl2 -111.93(13)
C8 C9 Zr1 Cl2 0.64(16)
C10 C9 Zr1 Cl2 126.34(16)
C1 C9 Zr1 Cl1 16.41(15)
C8 C9 Zr1 Cl1 128.98(12)
C10 C9 Zr1 Cl1 -105.32(17)
C8 C9 Zr1 C1 112.6(2)
C10 C9 Zr1 C1 -121.7(2)
C1 C9 Zr1 C13 152.60(15)
C8 C9 Zr1 C13 -94.83(14)
C10 C9 Zr1 C13 30.88(17)
C1 C9 Zr1 C12 118.26(15)
C8 C9 Zr1 C12 -129.17(15)
C10 C9 Zr1 C12 -3.46(16)
C1 C9 Zr1 C2 -36.72(13)
C8 C9 Zr1 C2 75.84(14)
C10 C9 Zr1 C2 -158.5(2)
C1 C9 Zr1 C14 157.24(14)
C8 C9 Zr1 C14 -90.19(14)
C10 C9 Zr1 C14 35.52(19)
C1 C9 Zr1 C8 -112.6(2)
C10 C9 Zr1 C8 125.7(2)
C1 C9 Zr1 C20 103.16(14)
C8 C9 Zr1 C20 -144.28(13)
C10 C9 Zr1 C20 -18.57(18)
C1 C9 Zr1 C3 -76.34(15)
C8 C9 Zr1 C3 36.22(13)
C10 C9 Zr1 C3 161.9(2)
C1 C9 Zr1 C15 125.12(14)
C8 C9 Zr1 C15 -122.31(13)
C10 C9 Zr1 C15 3.4(2)
C1 C2 Zr1 Cl2 167.07(12)
C3 C2 Zr1 Cl2 53.01(13)
C1 C2 Zr1 Cl1 -98.50(13)
C3 C2 Zr1 Cl1 147.44(13)
C3 C2 Zr1 C1 -114.06(19)
C1 C2 Zr1 C13 49.01(17)
C3 C2 Zr1 C13 -65.05(16)
C1 C2 Zr1 C12 10.42(16)
C3 C2 Zr1 C12 -103.65(14)
C1 C2 Zr1 C9 37.11(13)
C3 C2 Zr1 C9 -76.95(15)
C1 C2 Zr1 C14 77.6(3)
C3 C2 Zr1 C14 -36.5(3)
C1 C2 Zr1 C8 77.87(15)
C3 C2 Zr1 C8 -36.19(13)
C1 C2 Zr1 C20 -26.03(18)
C3 C2 Zr1 C20 -140.09(13)
C1 C2 Zr1 C3 114.06(19)
C1 C2 Zr1 C15 -49.4(3)
C3 C2 Zr1 C15 -163.4(2)
C13 C14 Zr1 Cl2 -136.06(13)
C15 C14 Zr1 Cl2 109.68(13)
C13 C14 Zr1 Cl1 133.11(12)
C15 C14 Zr1 Cl1 18.85(15)
C13 C14 Zr1 C1 10.16(19)
C15 C14 Zr1 C1 -104.10(16)
C15 C14 Zr1 C13 -114.26(19)
C13 C14 Zr1 C12 37.16(13)
C15 C14 Zr1 C12 -77.10(15)
C13 C14 Zr1 C9 -8.35(15)
C15 C14 Zr1 C9 -122.61(14)
C13 C14 Zr1 C2 -42.5(3)
C15 C14 Zr1 C2 -156.7(2)
C13 C14 Zr1 C8 -42.71(15)
C15 C14 Zr1 C8 -156.97(13)
C13 C14 Zr1 C20 77.69(14)
C15 C14 Zr1 C20 -36.57(13)
C13 C14 Zr1 C3 -66.80(16)
C15 C14 Zr1 C3 178.94(12)
C13 C14 Zr1 C15 114.26(19)
C7 C8 Zr1 Cl2 52.6(2)
C3 C8 Zr1 Cl2 -63.64(15)
C9 C8 Zr1 Cl2 -179.50(12)
C7 C8 Zr1 Cl1 157.44(16)
C3 C8 Zr1 Cl1 41.21(19)
C9 C8 Zr1 Cl1 -74.65(15)
C7 C8 Zr1 C1 -166.7(2)
C3 C8 Zr1 C1 77.11(15)
C9 C8 Zr1 C1 -38.75(13)
C7 C8 Zr1 C13 -49.61(19)
C3 C8 Zr1 C13 -165.84(16)
C9 C8 Zr1 C13 78.30(14)
C7 C8 Zr1 C12 -81.7(2)
C3 C8 Zr1 C12 162.06(15)
C9 C8 Zr1 C12 46.19(14)
C7 C8 Zr1 C9 -127.9(3)
C3 C8 Zr1 C9 115.9(2)
C7 C8 Zr1 C2 152.3(2)
C3 C8 Zr1 C2 36.06(14)
C9 C8 Zr1 C2 -79.81(15)
C7 C8 Zr1 C14 -27.8(2)
C3 C8 Zr1 C14 -144.05(15)
C9 C8 Zr1 C14 100.08(14)
C7 C8 Zr1 C20 -84.0(2)
C3 C8 Zr1 C20 159.73(14)
C9 C8 Zr1 C20 43.87(16)
C7 C8 Zr1 C3 116.2(3)
C9 C8 Zr1 C3 -115.9(2)
C7 C8 Zr1 C15 -44.7(2)
C3 C8 Zr1 C15 -160.92(13)
C9 C8 Zr1 C15 83.21(16)
C19 C20 Zr1 Cl2 111.46(19)
C12 C20 Zr1 Cl2 -121.13(13)
C15 C20 Zr1 Cl2 -4.08(15)
C19 C20 Zr1 Cl1 18.76(19)
C12 C20 Zr1 Cl1 146.17(14)
C15 C20 Zr1 Cl1 -96.78(13)
C19 C20 Zr1 C1 -67.4(2)
C12 C20 Zr1 C1 60.03(15)
C15 C20 Zr1 C1 177.07(13)
C19 C20 Zr1 C13 -167.0(2)
C12 C20 Zr1 C13 -39.56(14)
C15 C20 Zr1 C13 77.48(15)
C19 C20 Zr1 C12 -127.4(3)
C15 C20 Zr1 C12 117.0(2)
C19 C20 Zr1 C9 -100.8(2)
C12 C20 Zr1 C9 26.66(15)
C15 C20 Zr1 C9 143.70(13)
C19 C20 Zr1 C2 -53.2(2)
C12 C20 Zr1 C2 74.25(17)
C15 C20 Zr1 C2 -168.71(13)
C19 C20 Zr1 C14 152.1(2)
C12 C20 Zr1 C14 -80.50(15)
C15 C20 Zr1 C14 36.54(13)
C19 C20 Zr1 C8 -123.1(2)
C12 C20 Zr1 C8 4.30(18)
C15 C20 Zr1 C8 121.34(14)
C19 C20 Zr1 C3 -99.9(2)
C12 C20 Zr1 C3 27.5(2)
C15 C20 Zr1 C3 144.57(16)
C19 C20 Zr1 C15 115.5(3)
C12 C20 Zr1 C15 -117.0(2)
C2 C3 Zr1 Cl2 -127.67(13)
C4 C3 Zr1 Cl2 1.32(19)
C8 C3 Zr1 Cl2 115.74(15)
C2 C3 Zr1 Cl1 -34.31(14)
C4 C3 Zr1 Cl1 94.7(2)
C8 C3 Zr1 Cl1 -150.90(14)
C2 C3 Zr1 C1 38.07(13)
C4 C3 Zr1 C1 167.1(2)
C8 C3 Zr1 C1 -78.52(16)
C2 C3 Zr1 C13 131.71(14)
C4 C3 Zr1 C13 -99.3(2)
C8 C3 Zr1 C13 15.11(17)
C2 C3 Zr1 C12 95.47(15)
C4 C3 Zr1 C12 -135.5(2)
C8 C3 Zr1 C12 -21.12(18)
C2 C3 Zr1 C9 79.54(15)
C4 C3 Zr1 C9 -151.5(2)
C8 C3 Zr1 C9 -37.05(15)
C4 C3 Zr1 C2 129.0(3)
C8 C3 Zr1 C2 -116.6(2)
C2 C3 Zr1 C14 164.12(13)
C4 C3 Zr1 C14 -66.9(2)
C8 C3 Zr1 C14 47.53(18)
C2 C3 Zr1 C8 116.6(2)
C4 C3 Zr1 C8 -114.4(3)
C2 C3 Zr1 C20 78.5(2)
C4 C3 Zr1 C20 -152.53(19)
C8 C3 Zr1 C20 -38.1(2)
C2 C3 Zr1 C15 165.9(2)
C4 C3 Zr1 C15 -65.1(3)
C8 C3 Zr1 C15 49.4(3)
C16 C15 Zr1 Cl2 61.44(19)
C14 C15 Zr1 Cl2 -67.67(13)
C20 C15 Zr1 Cl2 176.58(13)
C16 C15 Zr1 Cl1 -34.41(19)
C14 C15 Zr1 Cl1 -163.52(13)
C20 C15 Zr1 Cl1 80.73(13)
C16 C15 Zr1 C1 -119.2(2)
C14 C15 Zr1 C1 111.67(15)
C20 C15 Zr1 C1 -4.08(18)
C16 C15 Zr1 C13 166.9(2)
C14 C15 Zr1 C13 37.78(13)
C20 C15 Zr1 C13 -77.98(14)
C16 C15 Zr1 C12 -151.4(2)
C14 C15 Zr1 C12 79.47(15)
C20 C15 Zr1 C12 -36.29(13)
C16 C15 Zr1 C9 -159.27(18)
C14 C15 Zr1 C9 71.62(16)
C20 C15 Zr1 C9 -44.14(16)
C16 C15 Zr1 C2 -82.9(3)
C14 C15 Zr1 C2 148.0(3)
C20 C15 Zr1 C2 32.2(3)
C16 C15 Zr1 C14 129.1(3)
C20 C15 Zr1 C14 -115.8(2)
C16 C15 Zr1 C8 160.85(18)
C14 C15 Zr1 C8 31.74(18)
C20 C15 Zr1 C8 -84.02(16)
C16 C15 Zr1 C20 -115.1(2)
C14 C15 Zr1 C20 115.8(2)
C16 C15 Zr1 C3 126.5(3)
C14 C15 Zr1 C3 -2.6(3)
C20 C15 Zr1 C3 -118.4(2)
